data_4107048
loop_
_publ_author_name
'Rajendra S. Ghadwal'
'Ramachandran Azhakar'
'Herbert W. Roesky'
'Kevin Pr\"opper'
'Birger Dittrich'
'Susanne Klein'
'Gernot Frenking'

_publ_contact_author_address
;Institut f\"ur Anorganische Chemie                            
Georg-August-Universit\"at G\"ottingen
Tammannstrasse 4, 37077 G\"ottingen (Germany)
;
_publ_contact_author_email hroesky@gwdg.de
_publ_contact_author_name 'Herbert W. Roesky'
_publ_section_title
;
 Donor-Acceptor-Stabilized Silicon Analogue of an Acid Anhydride
;
_journal_name_full 'Journal of the American Chemical Society'
_journal_page_first 17552
_journal_page_last 17555
_journal_paper_doi 10.1021/ja206702e
_journal_volume 133
_journal_year 2011
_chemical_formula_moiety '2(C60.90 H43.90 B2 F30 N4 O3 Si2),3(C7 H8), 2(C6 H5)'
_chemical_formula_sum 'C154.8 H121.8 B4 F60 N8 O6 Si4'
_chemical_formula_weight 3485.60
_chemical_name_systematic
; 
 ? 
;
_space_group_IT_number 2
_symmetry_cell_setting triclinic
_symmetry_space_group_name_Hall '-P 1'
_symmetry_space_group_name_H-M 'P -1'
_atom_sites_solution_hydrogens geom
_atom_sites_solution_primary direct
_atom_sites_solution_secondary difmap
_audit_creation_method SHELXL-97
_cell_angle_alpha 77.8520(10)
_cell_angle_beta 74.8960(10)
_cell_angle_gamma 77.0250(10)
_cell_formula_units_Z 1
_cell_length_a 13.3606(2)
_cell_length_b 13.8311(2)
_cell_length_c 21.8530(4)
_cell_measurement_reflns_used 9963
_cell_measurement_temperature 100(2)
_cell_measurement_theta_max 143.705
_cell_measurement_theta_min 6.644
_cell_volume 3749.34(11)
_computing_cell_refinement 'SAINT (Bruker 2009)'
_computing_data_collection 'APEX2 (Bruker 2009)'
_computing_data_reduction 'SAINT (Bruker 2009)'
_computing_molecular_graphics 'SHELXTL (Bruker 2009)'
_computing_structure_refinement 'SHELXL-97 (Sheldrick, 2008)'
_computing_structure_solution 'SHELXS-97 (Sheldrick, 2008)'
_diffrn_ambient_temperature 100(2)
_diffrn_measured_fraction_theta_full 0.964
_diffrn_measured_fraction_theta_max 0.964
_diffrn_radiation_monochromator graphite
_diffrn_radiation_source 'fine-focus sealed tube'
_diffrn_radiation_type CuK\a
_diffrn_radiation_wavelength 1.54178
_diffrn_reflns_av_R_equivalents 0.0468
_diffrn_reflns_av_sigmaI/netI 0.0217
_diffrn_reflns_limit_h_max 15
_diffrn_reflns_limit_h_min -16
_diffrn_reflns_limit_k_max 15
_diffrn_reflns_limit_k_min -16
_diffrn_reflns_limit_l_max 26
_diffrn_reflns_limit_l_min -27
_diffrn_reflns_number 169031
_diffrn_reflns_theta_full 72.62
_diffrn_reflns_theta_max 72.62
_diffrn_reflns_theta_min 3.32
_exptl_absorpt_coefficient_mu 1.577
_exptl_absorpt_correction_T_max 0.4697
_exptl_absorpt_correction_T_min 0.3814
_exptl_absorpt_correction_type multi-scan
_exptl_absorpt_process_details 'SADABS (Sheldrick, 2010)'
_exptl_crystal_colour colorless
_exptl_crystal_density_diffrn 1.544
_exptl_crystal_description bar
_exptl_crystal_F_000 1771
_exptl_crystal_size_max 0.13
_exptl_crystal_size_mid 0.10
_exptl_crystal_size_min 0.10
_refine_diff_density_max 0.617
_refine_diff_density_min -0.554
_refine_diff_density_rms 0.058
_refine_ls_extinction_method none
_refine_ls_goodness_of_fit_ref 1.049
_refine_ls_hydrogen_treatment mixed
_refine_ls_matrix_type full
_refine_ls_number_parameters 1299
_refine_ls_number_reflns 14362
_refine_ls_number_restraints 2911
_refine_ls_restrained_S_all 2.027
_refine_ls_R_factor_all 0.0617
_refine_ls_R_factor_gt 0.0515
_refine_ls_shift/su_max 0.000
_refine_ls_shift/su_mean 0.000
_refine_ls_structure_factor_coef Fsqd
_refine_ls_weighting_details 'calc w=1/[\s^2^(Fo^2^)+(0.0760P)^2^+3.3815P] where P=(Fo^2^+2Fc^2^)/3'
_refine_ls_weighting_scheme calc
_refine_ls_wR_factor_gt 0.1401
_refine_ls_wR_factor_ref 0.1522
_reflns_number_gt 12096
_reflns_number_total 14362
_reflns_threshold_expression >2sigma(I)
_cod_data_source_file ja206702e_si_002.cif
_cod_data_source_block final7
_cod_original_cell_volume 3749.34(10)
_cod_original_formula_sum 'C154.80 H121.80 B4 F60 N8 O6 Si4'
_cod_database_code 4107048

loop_
_symmetry_equiv_pos_as_xyz
'x, y, z'
'-x, -y, -z'

loop_
_atom_site_label
_atom_site_type_symbol
_atom_site_fract_x
_atom_site_fract_y
_atom_site_fract_z
_atom_site_U_iso_or_equiv
_atom_site_adp_type
_atom_site_occupancy
_atom_site_symmetry_multiplicity
_atom_site_calc_flag
_atom_site_refinement_flags
_atom_site_disorder_assembly
_atom_site_disorder_group
Si2 Si 0.15255(9) 0.25717(9) 0.21256(6) 0.0324(3) Uani 1 1 d DU . .
Si1 Si 0.23482(10) 0.41944(9) 0.26105(6) 0.0343(3) Uani 1 1 d DU . .
C16 C 0.0690(8) 0.5849(7) 0.3823(6) 0.053(2) Uani 0.85 1 d PU A 1
H02E H 0.0011 0.6223 0.4023 0.080 Uiso 0.85 1 calc PR A 1
H02F H 0.0975 0.6236 0.3409 0.080 Uiso 0.85 1 calc PR A 1
H02G H 0.1184 0.5735 0.4104 0.080 Uiso 0.85 1 calc PR A 1
C15 C 0.0046(7) 0.4222(7) 0.4350(4) 0.056(2) Uani 0.85 1 d PU A 1
H02H H -0.0681 0.4551 0.4505 0.084 Uiso 0.85 1 calc PR A 1
H02I H 0.0456 0.4177 0.4671 0.084 Uiso 0.85 1 calc PR A 1
H02J H 0.0050 0.3545 0.4279 0.084 Uiso 0.85 1 calc PR A 1
C14 C 0.0536(6) 0.4835(6) 0.3720(3) 0.0449(16) Uani 0.85 1 d PU A 1
C17 C -0.0163(6) 0.4978(6) 0.3246(4) 0.0516(17) Uani 0.85 1 d PU A 1
H02U H -0.0870 0.5326 0.3427 0.077 Uiso 0.85 1 calc PR A 1
H02V H -0.0208 0.4320 0.3165 0.077 Uiso 0.85 1 calc PR A 1
H02W H 0.0138 0.5381 0.2842 0.077 Uiso 0.85 1 calc PR A 1
N1 N 0.1569(5) 0.4282(4) 0.3413(2) 0.0399(11) Uani 0.85 1 d PU A 1
C1 C 0.2402(6) 0.3768(5) 0.3653(4) 0.0398(15) Uani 0.85 1 d PDU A 1
N2 N 0.3157(4) 0.3536(4) 0.3146(2) 0.0381(10) Uani 0.85 1 d PU A 1
C10 C 0.4195(4) 0.2850(4) 0.3095(3) 0.0409(12) Uani 0.85 1 d PU A 1
C11 C 0.4033(6) 0.1762(5) 0.3187(4) 0.0553(17) Uani 0.85 1 d PU A 1
H03D H 0.3660 0.1563 0.3630 0.083 Uiso 0.85 1 calc PR A 1
H03E H 0.4720 0.1318 0.3099 0.083 Uiso 0.85 1 calc PR A 1
H03F H 0.3617 0.1709 0.2890 0.083 Uiso 0.85 1 calc PR A 1
C12 C 0.4795(7) 0.2965(7) 0.3579(5) 0.049(2) Uani 0.85 1 d PU A 1
H03A H 0.4440 0.2699 0.4014 0.073 Uiso 0.85 1 calc PR A 1
H03B H 0.4811 0.3678 0.3553 0.073 Uiso 0.85 1 calc PR A 1
H03C H 0.5518 0.2591 0.3480 0.073 Uiso 0.85 1 calc PR A 1
C13 C 0.4822(5) 0.3155(5) 0.2421(3) 0.0454(13) Uani 0.85 1 d PU A 1
H03I H 0.4941 0.3843 0.2373 0.068 Uiso 0.85 1 calc PR A 1
H03J H 0.4429 0.3121 0.2107 0.068 Uiso 0.85 1 calc PR A 1
H03K H 0.5502 0.2697 0.2348 0.068 Uiso 0.85 1 calc PR A 1
N3B N 0.207(2) 0.405(2) 0.3469(11) 0.030(5) Uani 0.15 1 d PDU A 3
C8B C 0.274(2) 0.366(2) 0.3850(16) 0.038(6) Uani 0.15 1 d PDU A 3
H8BA H 0.3089 0.4226 0.3852 0.046 Uiso 0.15 1 calc PR A 3
N4B N 0.289(4) 0.304(3) 0.4353(17) 0.075(7) Uani 0.15 1 d PDU A 3
C24B C 0.233(4) 0.381(4) 0.553(2) 0.070(11) Uani 0.15 1 d PDU A 3
H24A H 0.2483 0.3451 0.5936 0.105 Uiso 0.15 1 calc PR A 3
H24B H 0.1601 0.3789 0.5521 0.105 Uiso 0.15 1 calc PR A 3
H24C H 0.2409 0.4514 0.5472 0.105 Uiso 0.15 1 calc PR A 3
C23B C 0.416(3) 0.363(4) 0.494(2) 0.067(9) Uani 0.15 1 d PDU A 3
H23A H 0.4287 0.3496 0.5379 0.101 Uiso 0.15 1 calc PR A 3
H23B H 0.4114 0.4353 0.4778 0.101 Uiso 0.15 1 calc PR A 3
H23C H 0.4740 0.3252 0.4664 0.101 Uiso 0.15 1 calc PR A 3
C22B C 0.328(5) 0.217(3) 0.504(3) 0.083(12) Uani 0.15 1 d PDU A 3
H22A H 0.3852 0.1874 0.5269 0.125 Uiso 0.15 1 calc PR A 3
H22B H 0.3477 0.1961 0.4618 0.125 Uiso 0.15 1 calc PR A 3
H22C H 0.2635 0.1928 0.5290 0.125 Uiso 0.15 1 calc PR A 3
C21B C 0.310(3) 0.331(3) 0.4965(17) 0.061(6) Uani 0.15 1 d PDU A 3
C18B C 0.050(3) 0.405(3) 0.4375(19) 0.041(9) Uani 0.15 1 d PDU A 3
H18A H 0.0850 0.3344 0.4402 0.062 Uiso 0.15 1 calc PR A 3
H18B H -0.0253 0.4094 0.4403 0.062 Uiso 0.15 1 calc PR A 3
H18C H 0.0588 0.4332 0.4729 0.062 Uiso 0.15 1 calc PR A 3
C20B C 0.031(3) 0.468(3) 0.3271(19) 0.043(8) Uani 0.15 1 d PDU A 3
H20A H 0.0762 0.4602 0.2845 0.065 Uiso 0.15 1 calc PR A 3
H20B H -0.0171 0.5329 0.3243 0.065 Uiso 0.15 1 calc PR A 3
H20C H -0.0095 0.4135 0.3424 0.065 Uiso 0.15 1 calc PR A 3
C19B C 0.106(4) 0.570(4) 0.382(4) 0.050(12) Uani 0.15 1 d PDU A 3
H19A H 0.1358 0.6070 0.3404 0.075 Uiso 0.15 1 calc PR A 3
H19B H 0.1506 0.5638 0.4120 0.075 Uiso 0.15 1 calc PR A 3
H19C H 0.0349 0.6052 0.3990 0.075 Uiso 0.15 1 calc PR A 3
C9B C 0.099(2) 0.464(3) 0.3733(17) 0.040(7) Uani 0.15 1 d PDU A 3
C25B C 0.3627(17) 0.2876(17) 0.3610(15) 0.046(6) Uani 0.15 1 d PGDU A 3
C27B C 0.466(2) 0.3023(18) 0.3499(19) 0.049(11) Uani 0.15 1 d PGDU A 3
H27A H 0.4795 0.3639 0.3558 0.059 Uiso 0.15 1 calc PR A 3
C26B C 0.5493(15) 0.227(2) 0.3302(19) 0.063(9) Uani 0.15 1 d PGDU A 3
H26A H 0.6198 0.2368 0.3226 0.076 Uiso 0.15 1 calc PR A 3
C28B C 0.5294(18) 0.1368(19) 0.3216(18) 0.074(10) Uani 0.15 1 d PGDU A 3
H28A H 0.5864 0.0852 0.3081 0.089 Uiso 0.15 1 calc PR A 3
C29B C 0.426(2) 0.1221(18) 0.3326(18) 0.069(9) Uani 0.15 1 d PGDU A 3
H29A H 0.4127 0.0605 0.3267 0.082 Uiso 0.15 1 calc PR A 3
C30B C 0.3429(16) 0.198(2) 0.3523(15) 0.054(8) Uani 0.15 1 d PGDU A 3
H30A H 0.2723 0.1876 0.3599 0.065 Uiso 0.15 1 calc PR A 3
F6 F 0.4007(2) 0.5412(2) 0.29395(14) 0.0432(7) Uani 1 1 d U . .
F1 F 0.3525(2) 0.4604(2) 0.10144(15) 0.0462(7) Uani 1 1 d U . .
F5 F 0.5222(2) 0.6594(2) 0.18042(13) 0.0412(6) Uani 1 1 d U . .
F7 F 0.3985(3) 0.6438(2) 0.38506(15) 0.0521(8) Uani 1 1 d U . .
F10 F 0.2053(3) 0.8313(2) 0.19097(14) 0.0483(7) Uani 1 1 d U . .
F21 F 0.1002(2) 0.0791(2) 0.19436(14) 0.0440(6) Uani 1 1 d U . .
C21 C 0.2997(4) 0.1353(4) -0.0145(3) 0.0429(11) Uani 1 1 d DU . .
F4 F 0.7076(2) 0.5646(2) 0.12326(15) 0.0475(7) Uani 1 1 d U . .
O2 O 0.1960(3) 0.3491(2) 0.22686(16) 0.0386(7) Uani 1 1 d U A .
F16 F 0.1224(3) 0.2038(2) 0.34823(15) 0.0524(8) Uani 1 1 d U . .
F3 F 0.7202(2) 0.4159(2) 0.05577(16) 0.0541(8) Uani 1 1 d U . .
F20 F -0.1377(3) 0.0193(3) 0.35051(16) 0.0565(8) Uani 1 1 d U . .
C20 C 0.0033(4) 0.3226(4) 0.0842(2) 0.0416(11) Uani 1 1 d DU . .
H02N H 0.0267 0.2756 0.0532 0.062 Uiso 1 1 calc R . .
H02O H -0.0466 0.3802 0.0686 0.062 Uiso 1 1 calc R . .
H02P H -0.0313 0.2885 0.1258 0.062 Uiso 1 1 calc R . .
F2 F 0.5391(3) 0.3699(2) 0.04304(15) 0.0516(8) Uani 1 1 d U . .
F15 F 0.3914(2) 0.7372(2) 0.06359(14) 0.0451(7) Uani 1 1 d U . .
F30 F -0.1820(2) 0.3567(2) 0.21050(14) 0.0515(7) Uani 1 1 d U . .
C30 C 0.4051(4) 0.1901(4) 0.1230(3) 0.0415(11) Uani 1 1 d DU . .
H01C H 0.3987 0.2609 0.1105 0.050 Uiso 1 1 calc R . .
F11 F 0.0764(2) 0.6296(2) 0.18658(15) 0.0481(7) Uani 1 1 d U . .
F14 F 0.2959(3) 0.8199(2) -0.03235(14) 0.0524(8) Uani 1 1 d U . .
F13 F 0.0888(3) 0.8169(2) -0.01883(17) 0.0607(9) Uani 1 1 d U . .
F29 F -0.3470(3) 0.4903(3) 0.25646(17) 0.0589(8) Uani 1 1 d U . .
C29 C 0.4928(4) 0.1346(4) 0.1443(3) 0.0464(12) Uani 1 1 d DU . .
H02D H 0.5478 0.1675 0.1448 0.056 Uiso 1 1 calc R . .
F18 F 0.1120(3) -0.1119(3) 0.47532(16) 0.0646(10) Uani 1 1 d U . .
C18 C 0.1621(4) 0.4055(4) 0.0274(2) 0.0447(11) Uani 1 1 d DU . .
H02A H 0.1746 0.3610 -0.0043 0.067 Uiso 1 1 calc R . .
H02B H 0.2298 0.4140 0.0331 0.067 Uiso 1 1 calc R . .
H02C H 0.1227 0.4712 0.0123 0.067 Uiso 1 1 calc R . .
F8 F 0.3036(3) 0.8409(3) 0.37899(17) 0.0646(10) Uani 1 1 d U . .
F28 F -0.4079(3) 0.4972(3) 0.38392(18) 0.0605(9) Uani 1 1 d U . .
C28 C 0.5017(4) 0.0326(4) 0.1648(3) 0.0472(12) Uani 1 1 d DU . .
H02T H 0.5620 -0.0046 0.1799 0.057 Uiso 1 1 calc R . .
F9 F 0.2047(3) 0.9302(2) 0.28165(16) 0.0638(10) Uani 1 1 d U . .
O1 O 0.2546(3) 0.5213(2) 0.22024(16) 0.0394(7) Uani 1 1 d U A .
F17 F 0.1996(3) 0.0556(3) 0.43141(17) 0.0629(9) Uani 1 1 d U . .
F26 F -0.1397(3) 0.2286(3) 0.42238(16) 0.0744(12) Uani 1 1 d U . .
C26 C 0.3347(4) 0.0365(4) 0.1402(3) 0.0422(11) Uani 1 1 d DU . .
H01B H 0.2813 0.0033 0.1376 0.051 Uiso 1 1 calc R . .
F12 F -0.0177(3) 0.7171(3) 0.09098(19) 0.0617(9) Uani 1 1 d U . .
C39 C -0.2719(5) 0.3613(4) 0.4022(3) 0.0539(14) Uani 1 1 d U . .
C38 C -0.1870(4) 0.2910(4) 0.3778(3) 0.0491(13) Uani 1 1 d U . .
C37 C -0.1511(4) 0.2832(4) 0.3137(2) 0.0405(11) Uani 1 1 d U . .
C36 C 0.0772(4) 0.1202(4) 0.3649(2) 0.0406(10) Uani 1 1 d U . .
C35 C 0.1173(4) 0.0457(4) 0.4097(2) 0.0457(12) Uani 1 1 d U . .
C34 C 0.0740(4) -0.0387(4) 0.4322(2) 0.0482(12) Uani 1 1 d U . .
C33 C -0.0116(5) -0.0466(4) 0.4107(3) 0.0487(12) Uani 1 1 d U . .
C32 C -0.0491(4) 0.0298(4) 0.3660(2) 0.0438(11) Uani 1 1 d U . .
C31 C -0.0054(4) 0.1152(4) 0.3393(2) 0.0374(10) Uani 1 1 d U . .
F22 F 0.0644(4) -0.0154(3) 0.11121(17) 0.0686(10) Uani 1 1 d U . .
C22 C 0.4084(5) 0.1613(5) -0.0264(3) 0.0583(15) Uani 1 1 d DU . .
H02K H 0.4508 0.1431 -0.0676 0.087 Uiso 1 1 calc R . .
H02L H 0.4430 0.1238 0.0082 0.087 Uiso 1 1 calc R . .
H02M H 0.4018 0.2336 -0.0274 0.087 Uiso 1 1 calc R . .
F19 F -0.0576(3) -0.1273(3) 0.43399(18) 0.0691(10) Uani 1 1 d U . .
C19 C 0.0591(4) 0.4432(4) 0.1325(2) 0.0424(11) Uani 1 1 d DU . .
H02Q H 0.1195 0.4674 0.1377 0.064 Uiso 1 1 calc R . .
H02R H 0.0188 0.4174 0.1749 0.064 Uiso 1 1 calc R . .
H02S H 0.0139 0.4988 0.1112 0.064 Uiso 1 1 calc R . .
N4 N 0.2235(3) 0.1847(3) 0.03945(19) 0.0385(9) Uani 1 1 d DU . .
H4A H 0.1591 0.2055 0.0333 0.046 Uiso 1 1 calc R . .
C50 C 0.3499(4) 0.6380(3) 0.2891(2) 0.0364(10) Uani 1 1 d U . .
C51 C 0.3508(4) 0.6889(4) 0.3368(2) 0.0409(11) Uani 1 1 d U . .
C52 C 0.3020(5) 0.7885(4) 0.3344(3) 0.0474(12) Uani 1 1 d U . .
C53 C 0.2529(5) 0.8334(4) 0.2848(3) 0.0467(12) Uani 1 1 d U . .
C54 C 0.2548(4) 0.7793(4) 0.2379(2) 0.0395(10) Uani 1 1 d U . .
C55 C 0.4259(4) 0.5613(3) 0.1477(2) 0.0345(9) Uani 1 1 d U A .
C56 C 0.4383(4) 0.4885(4) 0.1096(2) 0.0377(10) Uani 1 1 d U . .
C57 C 0.5342(4) 0.4403(3) 0.0785(2) 0.0403(10) Uani 1 1 d U . .
C58 C 0.6258(4) 0.4640(4) 0.0842(2) 0.0414(11) Uani 1 1 d U . .
C59 C 0.6188(4) 0.5382(4) 0.1191(2) 0.0386(10) Uani 1 1 d U . .
C60 C 0.5209(4) 0.5855(3) 0.1491(2) 0.0356(9) Uani 1 1 d U . .
C61 C 0.2424(4) 0.6710(3) 0.1285(2) 0.0333(9) Uani 1 1 d U A .
C62 C 0.2906(4) 0.7255(3) 0.0719(2) 0.0359(9) Uani 1 1 d U . .
C63 C 0.2421(4) 0.7723(3) 0.0222(2) 0.0401(10) Uani 1 1 d U . .
C64 C 0.1382(4) 0.7701(4) 0.0287(2) 0.0439(11) Uani 1 1 d U . .
C65 C 0.0847(4) 0.7200(4) 0.0843(3) 0.0430(11) Uani 1 1 d U . .
C66 C 0.1363(4) 0.6731(3) 0.1325(2) 0.0369(10) Uani 1 1 d U . .
C49 C 0.3032(4) 0.6793(3) 0.2375(2) 0.0336(9) Uani 1 1 d U A .
C48 C -0.0023(4) 0.0853(4) 0.1930(2) 0.0422(11) Uani 1 1 d U . .
C47 C -0.0183(5) 0.0344(4) 0.1499(3) 0.0515(13) Uani 1 1 d U . .
C46 C -0.1208(6) 0.0341(5) 0.1471(3) 0.0653(18) Uani 1 1 d U . .
C45 C -0.2020(5) 0.0839(5) 0.1880(4) 0.0631(17) Uani 1 1 d U . .
C44 C -0.1823(5) 0.1342(4) 0.2300(3) 0.0535(14) Uani 1 1 d U . .
C43 C -0.0809(4) 0.1394(4) 0.2342(2) 0.0395(10) Uani 1 1 d U . .
C42 C -0.2076(4) 0.3559(4) 0.2748(2) 0.0414(11) Uani 1 1 d U . .
C41 C -0.2924(4) 0.4263(4) 0.2969(3) 0.0455(12) Uani 1 1 d U . .
C40 C -0.3247(4) 0.4298(4) 0.3613(3) 0.0475(12) Uani 1 1 d U . .
O3 O 0.0312(2) 0.2608(2) 0.24349(15) 0.0349(7) Uani 1 1 d U . .
F25 F -0.2679(3) 0.1763(3) 0.2697(2) 0.0697(10) Uani 1 1 d U . .
C25 C 0.3264(4) 0.1422(4) 0.1199(2) 0.0374(10) Uani 1 1 d DU . .
N3 N 0.1707(3) 0.2741(3) 0.12585(18) 0.0336(8) Uani 1 1 d DU . .
F23 F -0.1369(4) -0.0166(3) 0.1052(2) 0.0894(15) Uani 1 1 d U . .
C23 C 0.3021(5) 0.0223(4) -0.0019(3) 0.0562(14) Uani 1 1 d DU . .
H02X H 0.3395 -0.0057 -0.0410 0.084 Uiso 1 1 calc R . .
H02Y H 0.2299 0.0092 0.0106 0.084 Uiso 1 1 calc R . .
H02Z H 0.3387 -0.0092 0.0327 0.084 Uiso 1 1 calc R . .
F27 F -0.3024(4) 0.3624(3) 0.46560(17) 0.0808(13) Uani 1 1 d U . .
C27 C 0.4199(4) -0.0167(4) 0.1632(3) 0.0460(12) Uani 1 1 d DU . .
H01A H 0.4247 -0.0868 0.1783 0.055 Uiso 1 1 calc R . .
F24 F -0.3008(3) 0.0815(3) 0.1863(3) 0.0924(15) Uani 1 1 d U . .
C24 C 0.2535(5) 0.1813(5) -0.0733(3) 0.0537(13) Uani 1 1 d DU . .
H01D H 0.2973 0.1512 -0.1105 0.080 Uiso 1 1 calc R . .
H01E H 0.2519 0.2540 -0.0822 0.080 Uiso 1 1 calc R . .
H01F H 0.1818 0.1681 -0.0651 0.080 Uiso 1 1 calc R . .
C8 C 0.2353(4) 0.2026(3) 0.0940(2) 0.0358(10) Uani 1 1 d DU . .
C9 C 0.0983(4) 0.3591(3) 0.0918(2) 0.0363(10) Uani 1 1 d DU . .
B2 B -0.0501(4) 0.2010(4) 0.2827(3) 0.0369(11) Uani 1 1 d U . .
B1 B 0.3056(4) 0.6088(4) 0.1845(3) 0.0342(10) Uani 1 1 d U . .
H1 H 0.214(4) 0.173(3) 0.231(2) 0.025(11) Uiso 1 1 d . . .
C2_3 C 0.2499(17) 0.3649(13) 0.4344(5) 0.056(3) Uani 0.75 1 d PDU A 1
C6_3 C 0.288(2) 0.4263(11) 0.4528(8) 0.061(3) Uani 0.75 1 d PU A 1
H03G_3 H 0.3101 0.4828 0.4232 0.073 Uiso 0.75 1 calc PR A 1
C5_3 C 0.2999(14) 0.4122(10) 0.5166(7) 0.071(3) Uani 0.75 1 d PU A 1
H03H_3 H 0.3271 0.4597 0.5304 0.085 Uiso 0.75 1 calc PR A 1
C3_3 C 0.2150(9) 0.2768(10) 0.4769(6) 0.067(3) Uani 0.75 1 d PU A 1
H03L_3 H 0.1847 0.2322 0.4626 0.081 Uiso 0.75 1 calc PR A 1
C4_3 C 0.2282(10) 0.2612(9) 0.5389(5) 0.073(3) Uani 0.75 1 d PU A 1
H03M_3 H 0.2079 0.2039 0.5681 0.088 Uiso 0.75 1 calc PR A 1
C_3 C 0.2708(10) 0.3282(10) 0.5589(5) 0.069(3) Uani 0.75 1 d PU A 1
H03N_3 H 0.2802 0.3166 0.6017 0.083 Uiso 0.75 1 calc PR A 1
CAF_3 C 0.247(3) 0.254(2) 0.4646(13) 0.062(7) Uani 0.25 1 d PGDU B 2
HAF_3 H 0.2226 0.2074 0.4476 0.074 Uiso 0.25 1 calc PR B 2
CAE_3 C 0.277(2) 0.2246(18) 0.5230(13) 0.066(7) Uani 0.25 1 d PGDU B 2
HAE_3 H 0.2735 0.1585 0.5459 0.079 Uiso 0.25 1 calc PR B 2
CAD_3 C 0.312(3) 0.292(2) 0.5478(12) 0.077(7) Uani 0.25 1 d PGDU B 2
HAD_3 H 0.3324 0.2724 0.5877 0.093 Uiso 0.25 1 calc PR B 2
CAB_3 C 0.317(4) 0.389(2) 0.5143(19) 0.070(8) Uani 0.25 1 d PGDU B 2
HAB_3 H 0.3405 0.4352 0.5312 0.084 Uiso 0.25 1 calc PR B 2
CAA_3 C 0.286(5) 0.418(2) 0.456(2) 0.060(8) Uani 0.25 1 d PGDU B 2
HAA_3 H 0.2896 0.4842 0.4330 0.072 Uiso 0.25 1 calc PR B 2
CAC_3 C 0.251(5) 0.350(3) 0.4310(14) 0.047(7) Uani 0.25 1 d PGDU B 2
CAA_1 C 0.0711(5) 0.1816(5) 0.7275(4) 0.076(2) Uani 1 1 d DU . .
H03R_1 H 0.0211 0.2062 0.7649 0.114 Uiso 1 1 calc R . .
H03S_1 H 0.0690 0.1108 0.7291 0.114 Uiso 1 1 calc R . .
H03T_1 H 0.0519 0.2212 0.6881 0.114 Uiso 1 1 calc R . .
CAB_1 C 0.3818(5) 0.2160(5) 0.7288(3) 0.0727(19) Uani 1 1 d DU . .
H03U_1 H 0.4504 0.2243 0.7290 0.087 Uiso 1 1 calc R . .
CAC_1 C 0.2946(6) 0.2813(5) 0.7541(3) 0.0673(17) Uani 1 1 d DU . .
H03V_1 H 0.3033 0.3351 0.7719 0.081 Uiso 1 1 calc R . .
CAD_1 C 0.3685(5) 0.1381(5) 0.7033(3) 0.0684(17) Uani 1 1 d DU . .
H03Q_1 H 0.4285 0.0924 0.6857 0.082 Uiso 1 1 calc R . .
CAE_1 C 0.1954(5) 0.2702(4) 0.7542(2) 0.0622(15) Uani 1 1 d DU . .
H03O_1 H 0.1360 0.3161 0.7721 0.075 Uiso 1 1 calc R . .
CAF_1 C 0.2692(5) 0.1257(4) 0.7028(2) 0.0561(14) Uani 1 1 d DU . .
H03P_1 H 0.2612 0.0716 0.6850 0.067 Uiso 1 1 calc R . .
CAG_1 C 0.1808(4) 0.1919(4) 0.7282(2) 0.0558(14) Uani 1 1 d DU . .
CAA_2 C 0.6357(13) 0.1158(13) 0.4752(10) 0.110(7) Uani 0.50 1 d PDU C -1
HAAA_2 H 0.6763 0.1189 0.4307 0.166 Uiso 0.50 1 calc PR C -1
HAAB_2 H 0.6829 0.0852 0.5044 0.166 Uiso 0.50 1 calc PR C -1
HAAC_2 H 0.6026 0.1840 0.4835 0.166 Uiso 0.50 1 calc PR C -1
CAG_2 C 0.5513(11) 0.0531(11) 0.4860(7) 0.092(5) Uani 0.50 1 d PDU C -1
CAE_2 C 0.5529(19) -0.0061(16) 0.4420(11) 0.164(10) Uani 0.50 1 d PDU C -1
HAEA_2 H 0.6082 -0.0071 0.4045 0.197 Uiso 0.50 1 calc PR C -1
CAC_2 C 0.476(2) -0.0645(18) 0.4510(14) 0.185(11) Uani 0.50 1 d PDU C -1
HACA_2 H 0.4791 -0.1045 0.4199 0.222 Uiso 0.50 1 calc PR C -1
CAB_2 C 0.3950(19) -0.0641(19) 0.5052(15) 0.156(10) Uani 0.50 1 d PDU C -1
HABA_2 H 0.3421 -0.1035 0.5120 0.187 Uiso 0.50 1 calc PR C -1
CAD_2 C 0.3928(16) -0.005(2) 0.5490(13) 0.183(11) Uani 0.50 1 d PDU C -1
HADA_2 H 0.3375 -0.0041 0.5865 0.219 Uiso 0.50 1 calc PR C -1
CAF_2 C 0.4697(14) 0.0529(17) 0.5398(10) 0.174(10) Uani 0.50 1 d PDU C -1
HAFA_2 H 0.4660 0.0930 0.5710 0.209 Uiso 0.50 1 calc PR C -1

loop_
_atom_site_aniso_label
_atom_site_aniso_U_11
_atom_site_aniso_U_22
_atom_site_aniso_U_33
_atom_site_aniso_U_23
_atom_site_aniso_U_13
_atom_site_aniso_U_12
Si2 0.0317(6) 0.0301(6) 0.0381(6) -0.0014(5) -0.0137(5) -0.0077(5)
Si1 0.0405(7) 0.0317(6) 0.0329(6) -0.0031(5) -0.0098(5) -0.0113(5)
C16 0.059(6) 0.049(4) 0.048(4) -0.009(3) -0.007(5) -0.006(4)
C15 0.060(5) 0.068(5) 0.038(3) 0.001(3) -0.006(4) -0.022(5)
C14 0.046(4) 0.050(4) 0.037(3) -0.006(3) -0.006(3) -0.010(3)
C17 0.047(4) 0.061(5) 0.044(4) -0.006(3) -0.008(3) -0.010(4)
N1 0.0407(19) 0.0405(18) 0.0388(18) -0.0052(14) -0.0099(15) -0.0076(15)
C1 0.040(2) 0.040(2) 0.041(2) -0.0061(16) -0.0088(16) -0.0105(16)
N2 0.0379(17) 0.0389(17) 0.0386(16) -0.0033(13) -0.0116(14) -0.0082(14)
C10 0.035(3) 0.037(3) 0.053(3) -0.005(2) -0.017(2) -0.007(2)
C11 0.052(4) 0.039(4) 0.078(5) 0.002(3) -0.028(4) -0.010(3)
C12 0.039(4) 0.054(5) 0.057(4) -0.006(4) -0.021(3) -0.009(3)
C13 0.038(3) 0.044(3) 0.055(4) -0.009(3) -0.012(3) -0.004(2)
N3B 0.013(9) 0.035(10) 0.036(9) -0.007(8) 0.001(8) 0.000(8)
C8B 0.037(10) 0.044(11) 0.038(11) -0.001(10) -0.016(10) -0.012(9)
N4B 0.075(7) 0.075(7) 0.074(7) -0.012(2) -0.017(2) -0.013(2)
C24B 0.060(19) 0.08(2) 0.054(17) 0.014(16) -0.012(16) -0.012(18)
C23B 0.051(16) 0.09(2) 0.051(18) 0.000(17) -0.024(14) 0.000(16)
C22B 0.08(2) 0.083(18) 0.07(2) 0.004(17) -0.002(19) -0.009(18)
C21B 0.070(11) 0.066(11) 0.048(10) -0.003(10) -0.021(9) -0.006(10)
C18B 0.028(14) 0.049(14) 0.047(14) -0.008(11) -0.011(12) -0.001(12)
C20B 0.036(13) 0.045(14) 0.045(14) 0.002(11) -0.011(12) -0.004(11)
C19B 0.046(19) 0.047(15) 0.051(17) -0.006(12) -0.006(14) -0.005(13)
C9B 0.031(14) 0.041(13) 0.042(13) -0.005(11) -0.006(12) 0.003(12)
C25B 0.041(11) 0.044(11) 0.049(12) -0.006(10) -0.006(10) -0.004(10)
C27B 0.043(15) 0.036(16) 0.063(19) -0.013(15) -0.001(16) -0.004(13)
C26B 0.046(15) 0.052(16) 0.087(19) -0.024(15) 0.002(15) -0.008(13)
C28B 0.057(16) 0.051(16) 0.11(2) -0.024(16) -0.002(17) -0.011(14)
C29B 0.062(17) 0.049(16) 0.09(2) -0.016(16) -0.009(17) -0.013(15)
C30B 0.044(15) 0.055(15) 0.063(17) -0.015(14) 0.001(14) -0.019(13)
F6 0.0515(16) 0.0354(14) 0.0468(15) -0.0105(11) -0.0229(13) 0.0016(12)
F1 0.0488(16) 0.0431(16) 0.0549(17) -0.0181(13) -0.0181(13) -0.0080(13)
F5 0.0406(14) 0.0432(15) 0.0445(15) -0.0147(12) -0.0091(12) -0.0108(12)
F7 0.0611(19) 0.0543(18) 0.0470(16) -0.0166(14) -0.0254(14) 0.0008(15)
F10 0.0677(19) 0.0323(14) 0.0443(16) -0.0055(11) -0.0204(14) 0.0007(13)
F21 0.0425(15) 0.0428(15) 0.0515(16) -0.0100(12) -0.0107(12) -0.0150(12)
C21 0.041(3) 0.040(3) 0.050(3) -0.014(2) -0.012(2) -0.004(2)
F4 0.0374(15) 0.0517(17) 0.0532(17) -0.0095(13) -0.0039(12) -0.0139(13)
O2 0.0397(17) 0.0355(17) 0.0458(18) -0.0030(13) -0.0170(14) -0.0119(14)
F16 0.0636(19) 0.0500(18) 0.0535(18) 0.0069(13) -0.0327(15) -0.0214(15)
F3 0.0473(17) 0.0436(16) 0.0608(19) -0.0143(14) 0.0103(14) -0.0074(13)
F20 0.0539(18) 0.059(2) 0.0594(19) 0.0125(15) -0.0204(15) -0.0277(15)
C20 0.036(2) 0.042(3) 0.047(3) -0.003(2) -0.016(2) -0.004(2)
F2 0.0650(19) 0.0405(15) 0.0496(17) -0.0197(13) -0.0008(14) -0.0122(14)
F15 0.0387(15) 0.0436(15) 0.0518(16) 0.0025(12) -0.0097(12) -0.0153(12)
F30 0.0514(17) 0.0542(18) 0.0436(16) 0.0031(13) -0.0193(13) 0.0013(14)
C30 0.035(2) 0.037(2) 0.054(3) -0.006(2) -0.013(2) -0.0074(19)
F11 0.0385(15) 0.0469(16) 0.0527(17) 0.0036(13) -0.0070(13) -0.0094(12)
F14 0.070(2) 0.0448(16) 0.0383(15) 0.0034(12) -0.0103(14) -0.0140(15)
F13 0.080(2) 0.0519(18) 0.061(2) 0.0077(15) -0.0453(18) -0.0167(16)
F29 0.0594(19) 0.0521(18) 0.064(2) -0.0011(15) -0.0329(16) 0.0080(15)
C29 0.033(2) 0.045(3) 0.064(3) -0.010(2) -0.016(2) -0.006(2)
F18 0.070(2) 0.0561(19) 0.0525(19) 0.0171(15) -0.0214(16) 0.0036(16)
C18 0.048(3) 0.039(3) 0.043(3) 0.002(2) -0.011(2) -0.008(2)
F8 0.093(3) 0.0539(19) 0.0539(19) -0.0293(15) -0.0240(18) 0.0002(18)
F28 0.0532(19) 0.0559(19) 0.070(2) -0.0162(16) -0.0214(16) 0.0108(15)
C28 0.035(2) 0.047(3) 0.059(3) -0.007(2) -0.017(2) 0.001(2)
F9 0.097(3) 0.0365(16) 0.0550(19) -0.0177(14) -0.0217(18) 0.0098(16)
O1 0.0485(19) 0.0334(17) 0.0411(17) -0.0013(13) -0.0167(15) -0.0134(14)
F17 0.063(2) 0.071(2) 0.060(2) 0.0090(16) -0.0390(17) -0.0125(17)
F26 0.083(3) 0.076(2) 0.0404(17) 0.0013(16) -0.0175(17) 0.029(2)
C26 0.038(2) 0.036(2) 0.053(3) -0.007(2) -0.011(2) -0.007(2)
F12 0.0443(17) 0.058(2) 0.085(2) 0.0064(17) -0.0307(17) -0.0115(15)
C39 0.055(3) 0.053(3) 0.046(3) -0.004(2) -0.011(2) 0.002(3)
C38 0.048(3) 0.049(3) 0.043(3) 0.005(2) -0.015(2) 0.001(2)
C37 0.034(2) 0.043(3) 0.044(3) 0.005(2) -0.013(2) -0.011(2)
C36 0.042(3) 0.040(3) 0.040(2) 0.0003(19) -0.013(2) -0.007(2)
C35 0.045(3) 0.051(3) 0.041(3) 0.000(2) -0.019(2) -0.004(2)
C34 0.051(3) 0.045(3) 0.039(3) 0.006(2) -0.014(2) 0.003(2)
C33 0.055(3) 0.039(3) 0.047(3) 0.006(2) -0.008(2) -0.013(2)
C32 0.041(3) 0.045(3) 0.043(3) 0.002(2) -0.011(2) -0.010(2)
C31 0.036(2) 0.036(2) 0.038(2) 0.0009(18) -0.0118(19) -0.0052(19)
F22 0.105(3) 0.057(2) 0.056(2) -0.0126(16) -0.021(2) -0.033(2)
C22 0.044(3) 0.077(4) 0.058(3) -0.026(3) -0.002(3) -0.015(3)
F19 0.083(3) 0.052(2) 0.067(2) 0.0208(16) -0.0204(19) -0.0266(18)
C19 0.049(3) 0.034(2) 0.043(3) -0.0014(19) -0.017(2) -0.003(2)
N4 0.0362(15) 0.0383(15) 0.0422(15) -0.0075(12) -0.0106(13) -0.0059(12)
C50 0.038(2) 0.031(2) 0.041(2) -0.0082(18) -0.0095(19) -0.0051(18)
C51 0.042(3) 0.045(3) 0.038(2) -0.009(2) -0.012(2) -0.007(2)
C52 0.059(3) 0.044(3) 0.042(3) -0.019(2) -0.009(2) -0.007(2)
C53 0.059(3) 0.034(2) 0.045(3) -0.010(2) -0.009(2) -0.001(2)
C54 0.045(3) 0.034(2) 0.037(2) -0.0042(18) -0.009(2) -0.006(2)
C55 0.040(2) 0.030(2) 0.034(2) -0.0034(17) -0.0117(18) -0.0051(18)
C56 0.044(3) 0.034(2) 0.039(2) -0.0054(18) -0.014(2) -0.0086(19)
C57 0.053(3) 0.029(2) 0.037(2) -0.0079(18) -0.005(2) -0.008(2)
C58 0.043(3) 0.034(2) 0.039(2) -0.0043(19) 0.002(2) -0.005(2)
C59 0.039(2) 0.037(2) 0.039(2) -0.0017(18) -0.0073(19) -0.0097(19)
C60 0.042(2) 0.032(2) 0.034(2) -0.0061(17) -0.0098(18) -0.0076(19)
C61 0.038(2) 0.028(2) 0.037(2) -0.0067(17) -0.0107(18) -0.0054(17)
C62 0.039(2) 0.031(2) 0.040(2) -0.0061(17) -0.0108(19) -0.0077(18)
C63 0.056(3) 0.030(2) 0.037(2) -0.0035(18) -0.012(2) -0.012(2)
C64 0.058(3) 0.034(2) 0.045(3) -0.002(2) -0.027(2) -0.007(2)
C65 0.040(3) 0.037(2) 0.057(3) -0.004(2) -0.021(2) -0.008(2)
C66 0.041(2) 0.029(2) 0.041(2) -0.0026(18) -0.0090(19) -0.0099(18)
C49 0.035(2) 0.032(2) 0.035(2) -0.0052(17) -0.0063(17) -0.0093(18)
C48 0.051(3) 0.039(3) 0.044(3) 0.006(2) -0.022(2) -0.021(2)
C47 0.075(4) 0.043(3) 0.044(3) -0.001(2) -0.022(3) -0.021(3)
C46 0.101(5) 0.051(3) 0.069(4) 0.014(3) -0.061(4) -0.038(3)
C45 0.064(4) 0.050(3) 0.091(5) 0.011(3) -0.052(4) -0.022(3)
C44 0.052(3) 0.044(3) 0.072(4) 0.011(3) -0.034(3) -0.017(2)
C43 0.039(2) 0.036(2) 0.046(3) 0.0079(19) -0.020(2) -0.0136(19)
C42 0.040(2) 0.043(3) 0.041(2) 0.004(2) -0.014(2) -0.011(2)
C41 0.041(3) 0.040(3) 0.056(3) 0.002(2) -0.022(2) -0.005(2)
C40 0.042(3) 0.042(3) 0.057(3) -0.007(2) -0.015(2) -0.001(2)
O3 0.0327(16) 0.0358(16) 0.0378(16) -0.0007(12) -0.0127(13) -0.0086(13)
F25 0.0351(16) 0.062(2) 0.114(3) -0.006(2) -0.0256(18) -0.0100(15)
C25 0.032(2) 0.035(2) 0.045(3) -0.0051(19) -0.0099(19) -0.0054(18)
N3 0.0323(18) 0.0299(18) 0.040(2) -0.0012(15) -0.0121(15) -0.0072(15)
F23 0.143(4) 0.070(2) 0.091(3) 0.002(2) -0.081(3) -0.044(3)
C23 0.065(4) 0.042(3) 0.062(4) -0.016(2) -0.016(3) -0.002(3)
F27 0.090(3) 0.082(3) 0.0470(19) -0.0081(18) -0.0117(19) 0.027(2)
C27 0.042(3) 0.036(2) 0.056(3) -0.003(2) -0.012(2) -0.002(2)
F24 0.076(3) 0.073(3) 0.155(4) 0.010(3) -0.084(3) -0.027(2)
C24 0.063(3) 0.052(3) 0.050(3) -0.016(2) -0.018(3) -0.005(3)
C8 0.032(2) 0.031(2) 0.046(2) -0.0017(18) -0.0106(19) -0.0115(18)
C9 0.038(2) 0.032(2) 0.039(2) -0.0010(18) -0.0146(19) -0.0042(18)
B2 0.034(3) 0.038(3) 0.039(3) 0.004(2) -0.014(2) -0.009(2)
B1 0.039(3) 0.028(2) 0.038(3) -0.0051(19) -0.011(2) -0.008(2)
C2_3 0.054(5) 0.063(7) 0.042(5) 0.002(4) -0.012(4) -0.001(5)
C6_3 0.072(6) 0.058(6) 0.048(5) 0.005(5) -0.013(5) -0.014(5)
C5_3 0.088(8) 0.070(6) 0.060(5) -0.012(5) -0.029(5) -0.014(6)
C3_3 0.070(7) 0.077(7) 0.058(5) 0.000(4) -0.017(5) -0.027(5)
C4_3 0.082(7) 0.080(7) 0.056(5) 0.015(5) -0.024(5) -0.029(5)
C_3 0.076(7) 0.086(7) 0.044(4) 0.003(5) -0.021(5) -0.016(6)
CAF_3 0.062(13) 0.063(12) 0.059(12) 0.011(10) -0.014(10) -0.025(10)
CAE_3 0.069(14) 0.065(12) 0.060(12) 0.005(10) -0.017(11) -0.014(11)
CAD_3 0.082(13) 0.082(13) 0.064(12) 0.002(10) -0.024(11) -0.011(11)
CAB_3 0.076(13) 0.077(13) 0.061(12) 0.002(11) -0.029(10) -0.017(12)
CAA_3 0.067(13) 0.057(13) 0.054(13) 0.002(11) -0.017(12) -0.011(12)
CAC_3 0.047(11) 0.041(11) 0.055(11) 0.001(9) -0.022(10) -0.008(10)
CAA_1 0.065(4) 0.060(4) 0.103(6) -0.003(4) -0.025(4) -0.014(3)
CAB_1 0.068(4) 0.090(5) 0.069(4) -0.002(4) -0.023(3) -0.035(4)
CAC_1 0.083(5) 0.064(4) 0.063(4) -0.007(3) -0.026(3) -0.023(3)
CAD_1 0.056(4) 0.081(5) 0.066(4) -0.011(3) -0.015(3) -0.007(3)
CAE_1 0.069(4) 0.061(4) 0.054(3) -0.007(3) -0.018(3) -0.005(3)
CAF_1 0.065(4) 0.048(3) 0.061(3) -0.004(3) -0.020(3) -0.016(3)
CAG_1 0.058(3) 0.055(3) 0.053(3) 0.007(3) -0.017(3) -0.016(3)
CAA_2 0.090(11) 0.130(15) 0.109(13) 0.031(11) -0.061(10) -0.018(10)
CAG_2 0.100(11) 0.099(11) 0.068(8) -0.029(8) -0.025(8) 0.022(9)
CAE_2 0.178(18) 0.189(18) 0.146(16) -0.079(14) -0.021(14) -0.044(15)
CAC_2 0.174(19) 0.22(2) 0.178(18) -0.061(16) -0.027(15) -0.066(16)
CAB_2 0.132(17) 0.180(19) 0.172(19) -0.036(15) -0.066(14) -0.018(16)
CAD_2 0.163(18) 0.205(19) 0.190(18) -0.086(15) 0.005(16) -0.054(15)
CAF_2 0.166(18) 0.208(19) 0.146(16) -0.084(15) 0.036(14) -0.060(15)

loop_
_atom_type_symbol
_atom_type_description
_atom_type_scat_dispersion_real
_atom_type_scat_dispersion_imag
_atom_type_scat_source
C C 0.0181 0.0091 'International Tables Vol C Tables 4.2.6.8 and 6.1.1.4'
H H 0.0000 0.0000 'International Tables Vol C Tables 4.2.6.8 and 6.1.1.4'
B B 0.0090 0.0039 'International Tables Vol C Tables 4.2.6.8 and 6.1.1.4'
N N 0.0311 0.0180 'International Tables Vol C Tables 4.2.6.8 and 6.1.1.4'
O O 0.0492 0.0322 'International Tables Vol C Tables 4.2.6.8 and 6.1.1.4'
Si Si 0.2541 0.3302 'International Tables Vol C Tables 4.2.6.8 and 6.1.1.4'
F F 0.0727 0.0534 'International Tables Vol C Tables 4.2.6.8 and 6.1.1.4'

loop_
_geom_angle_atom_site_label_1
_geom_angle_atom_site_label_2
_geom_angle_atom_site_label_3
_geom_angle
O3 Si2 O2 112.14(18)
O3 Si2 N3 108.00(17)
O2 Si2 N3 105.97(18)
O3 Si2 H1 115(2)
O2 Si2 H1 107(2)
N3 Si2 H1 108(2)
O1 Si1 O2 115.10(18)
O1 Si1 N2 121.1(2)
O2 Si1 N2 114.1(2)
O1 Si1 N3B 119.8(9)
O2 Si1 N3B 120.7(9)
N2 Si1 N3B 50.7(9)
O1 Si1 N1 114.0(2)
O2 Si1 N1 112.4(2)
N2 Si1 N1 73.1(3)
O1 Si1 C1 124.0(2)
O2 Si1 C1 120.5(2)
N1 C14 C17 105.3(5)
N1 C14 C15 111.2(6)
C17 C14 C15 108.8(7)
N1 C14 C16 108.7(6)
C17 C14 C16 111.2(7)
C15 C14 C16 111.4(7)
C1 N1 C14 131.7(6)
C1 N1 Si1 89.7(5)
C14 N1 Si1 137.6(4)
N2 C1 N1 105.5(7)
N2 C1 C2_3 127.8(10)
N1 C1 C2_3 126.0(9)
N2 C1 Si1 52.0(4)
N1 C1 Si1 53.5(4)
C2_3 C1 Si1 170.2(8)
C1 N2 C10 131.6(6)
C1 N2 Si1 91.6(5)
C10 N2 Si1 136.1(4)
N2 C10 C13 105.7(5)
N2 C10 C11 109.4(5)
C13 C10 C11 110.3(6)
N2 C10 C12 112.3(5)
C13 C10 C12 108.6(6)
C11 C10 C12 110.5(6)
C8B N3B C9B 120(2)
C8B N3B Si1 127(2)
C9B N3B Si1 111(2)
N4B C8B N3B 145(4)
N4B C8B C25B 76(3)
N3B C8B C25B 116(3)
N4B C8B H8BA 104.2
N3B C8B H8BA 104.2
C25B C8B H8BA 104.2
C8B N4B C21B 126(4)
C22B C21B C24B 117(4)
C22B C21B C23B 109(4)
C24B C21B C23B 102(3)
C22B C21B N4B 73(3)
C24B C21B N4B 130(4)
C23B C21B N4B 121(3)
C20B C9B N3B 107(3)
C20B C9B C19B 112(4)
N3B C9B C19B 112(3)
C20B C9B C18B 107(3)
N3B C9B C18B 108(3)
C19B C9B C18B 111(4)
C27B C25B C30B 120.0
C27B C25B C8B 120(2)
C30B C25B C8B 120(2)
C25B C27B C26B 120.0
C25B C27B H27A 120.0
C26B C27B H27A 120.0
C28B C26B C27B 120.0
C28B C26B H26A 120.0
C27B C26B H26A 120.0
C26B C28B C29B 120.0
C26B C28B H28A 120.0
C29B C28B H28A 120.0
C30B C29B C28B 120.0
C30B C29B H29A 120.0
C28B C29B H29A 120.0
C29B C30B C25B 120.0
C29B C30B H30A 120.0
C25B C30B H30A 120.0
N4 C21 C22 111.2(4)
N4 C21 C23 111.0(4)
C22 C21 C23 112.5(5)
N4 C21 C24 104.2(4)
C22 C21 C24 108.9(5)
C23 C21 C24 108.6(5)
Si1 O2 Si2 163.2(2)
C9 C20 H02N 109.5
C9 C20 H02O 109.5
H02N C20 H02O 109.5
C9 C20 H02P 109.5
H02N C20 H02P 109.5
H02O C20 H02P 109.5
C29 C30 C25 119.8(5)
C29 C30 H01C 120.1
C25 C30 H01C 120.1
C28 C29 C30 121.0(5)
C28 C29 H02D 119.5
C30 C29 H02D 119.5
C9 C18 H02A 109.5
C9 C18 H02B 109.5
H02A C18 H02B 109.5
C9 C18 H02C 109.5
H02A C18 H02C 109.5
H02B C18 H02C 109.5
C29 C28 C27 119.4(5)
C29 C28 H02T 120.3
C27 C28 H02T 120.3
B1 O1 Si1 163.0(3)
C27 C26 C25 119.5(5)
C27 C26 H01B 120.3
C25 C26 H01B 120.3
F27 C39 C40 119.8(5)
F27 C39 C38 120.4(5)
C40 C39 C38 119.8(5)
F26 C38 C37 120.9(5)
F26 C38 C39 114.5(5)
C37 C38 C39 124.5(5)
C38 C37 C42 112.7(5)
C38 C37 B2 126.1(4)
C42 C37 B2 121.2(4)
F16 C36 C31 120.5(4)
F16 C36 C35 115.3(4)
C31 C36 C35 124.2(5)
F17 C35 C34 119.5(4)
F17 C35 C36 120.5(5)
C34 C35 C36 120.0(5)
F18 C34 C35 121.0(5)
F18 C34 C33 120.2(5)
C35 C34 C33 118.8(5)
F19 C33 C34 119.6(5)
F19 C33 C32 121.2(5)
C34 C33 C32 119.2(5)
F20 C32 C33 115.5(5)
F20 C32 C31 119.9(4)
C33 C32 C31 124.6(5)
C36 C31 C32 113.1(4)
C36 C31 B2 124.7(4)
C32 C31 B2 122.2(4)
C21 C22 H02K 109.5
C21 C22 H02L 109.5
H02K C22 H02L 109.5
C21 C22 H02M 109.5
H02K C22 H02M 109.5
H02L C22 H02M 109.5
C9 C19 H02Q 109.5
C9 C19 H02R 109.5
H02Q C19 H02R 109.5
C9 C19 H02S 109.5
H02Q C19 H02S 109.5
H02R C19 H02S 109.5
C8 N4 C21 132.2(4)
C8 N4 H4A 113.9
C21 N4 H4A 113.9
F6 C50 C51 115.9(4)
F6 C50 C49 119.2(4)
C51 C50 C49 124.9(4)
F7 C51 C50 121.3(4)
F7 C51 C52 119.7(4)
C50 C51 C52 119.0(5)
F8 C52 C53 120.5(5)
F8 C52 C51 120.6(5)
C53 C52 C51 118.9(5)
F9 C53 C52 119.8(5)
F9 C53 C54 120.4(5)
C52 C53 C54 119.9(5)
F10 C54 C53 114.8(4)
F10 C54 C49 121.3(4)
C53 C54 C49 123.9(5)
C56 C55 C60 113.3(4)
C56 C55 B1 118.9(4)
C60 C55 B1 127.8(4)
F1 C56 C57 115.5(4)
F1 C56 C55 119.9(4)
C57 C56 C55 124.6(5)
F2 C57 C58 119.7(4)
F2 C57 C56 120.7(5)
C58 C57 C56 119.6(4)
F3 C58 C59 120.7(5)
F3 C58 C57 120.6(4)
C59 C58 C57 118.8(4)
F4 C59 C58 119.4(4)
F4 C59 C60 120.7(4)
C58 C59 C60 119.8(5)
F5 C60 C59 115.4(4)
F5 C60 C55 120.7(4)
C59 C60 C55 123.9(4)
C62 C61 C66 113.1(4)
C62 C61 B1 123.1(4)
C66 C61 B1 123.8(4)
F15 C62 C63 115.7(4)
F15 C62 C61 119.7(4)
C63 C62 C61 124.5(4)
F14 C63 C64 119.7(4)
F14 C63 C62 120.9(5)
C64 C63 C62 119.4(5)
F13 C64 C63 120.4(5)
F13 C64 C65 120.6(5)
C63 C64 C65 119.1(4)
F12 C65 C64 119.5(4)
F12 C65 C66 120.8(5)
C64 C65 C66 119.8(5)
F11 C66 C65 115.7(4)
F11 C66 C61 120.3(4)
C65 C66 C61 124.0(4)
C50 C49 C54 113.4(4)
C50 C49 B1 119.9(4)
C54 C49 B1 126.7(4)
F21 C48 C47 115.3(5)
F21 C48 C43 119.5(4)
C47 C48 C43 125.3(5)
F22 C47 C48 120.6(5)
F22 C47 C46 120.6(5)
C48 C47 C46 118.9(6)
F23 C46 C45 122.3(6)
F23 C46 C47 119.1(7)
C45 C46 C47 118.5(5)
F24 C45 C46 118.4(6)
F24 C45 C44 121.0(7)
C46 C45 C44 120.6(6)
F25 C44 C45 115.2(5)
F25 C44 C43 121.0(5)
C45 C44 C43 123.7(6)
C48 C43 C44 113.0(5)
C48 C43 B2 120.2(4)
C44 C43 B2 126.8(5)
F30 C42 C41 115.9(4)
F30 C42 C37 119.4(5)
C41 C42 C37 124.7(5)
F29 C41 C40 119.0(5)
F29 C41 C42 121.2(5)
C40 C41 C42 119.7(5)
F28 C40 C39 120.8(5)
F28 C40 C41 120.7(5)
C39 C40 C41 118.5(5)
B2 O3 Si2 145.0(3)
C30 C25 C26 120.1(4)
C30 C25 C8 118.8(4)
C26 C25 C8 121.1(4)
C8 N3 C9 120.5(4)
C8 N3 Si2 118.9(3)
C9 N3 Si2 119.7(3)
C21 C23 H02X 109.5
C21 C23 H02Y 109.5
H02X C23 H02Y 109.5
C21 C23 H02Z 109.5
H02X C23 H02Z 109.5
H02Y C23 H02Z 109.5
C26 C27 C28 120.1(5)
C26 C27 H01A 119.9
C28 C27 H01A 119.9
C21 C24 H01D 109.5
C21 C24 H01E 109.5
H01D C24 H01E 109.5
C21 C24 H01F 109.5
H01D C24 H01F 109.5
H01E C24 H01F 109.5
N4 C8 N3 123.1(4)
N4 C8 C25 118.0(4)
N3 C8 C25 118.9(4)
C20 C9 C19 108.7(4)
C20 C9 C18 112.4(4)
C19 C9 C18 105.8(4)
C20 C9 N3 111.4(4)
C19 C9 N3 108.3(4)
C18 C9 N3 109.9(4)
O3 B2 C37 105.9(4)
O3 B2 C31 112.0(4)
C37 B2 C31 111.6(4)
O3 B2 C43 108.0(4)
C37 B2 C43 112.5(4)
C31 B2 C43 106.9(4)
O1 B1 C61 109.5(4)
O1 B1 C49 107.4(4)
C61 B1 C49 112.2(4)
O1 B1 C55 106.4(4)
C61 B1 C55 107.4(4)
C49 B1 C55 113.8(4)
C6_3 C2_3 C3_3 122.7(9)
C6_3 C2_3 C1 121.8(12)
C3_3 C2_3 C1 115.5(13)
C2_3 C6_3 C5_3 120.9(10)
C2_3 C6_3 H03G_3 119.5
C5_3 C6_3 H03G_3 119.5
C_3 C5_3 C6_3 119.2(10)
C_3 C5_3 H03H_3 120.4
C6_3 C5_3 H03H_3 120.4
C4_3 C3_3 C2_3 116.8(10)
C4_3 C3_3 H03L_3 121.6
C2_3 C3_3 H03L_3 121.6
C3_3 C4_3 C_3 120.5(9)
C3_3 C4_3 H03M_3 119.7
C_3 C4_3 H03M_3 119.7
C4_3 C_3 C5_3 119.9(9)
C4_3 C_3 H03N_3 120.0
C5_3 C_3 H03N_3 120.0
CAE_3 CAF_3 CAC_3 120.0
CAE_3 CAF_3 HAF_3 120.0
CAC_3 CAF_3 HAF_3 120.0
CAF_3 CAE_3 CAD_3 120.0
CAF_3 CAE_3 HAE_3 120.0
CAD_3 CAE_3 HAE_3 120.0
CAB_3 CAD_3 CAE_3 120.0
CAB_3 CAD_3 HAD_3 120.0
CAE_3 CAD_3 HAD_3 120.0
CAD_3 CAB_3 CAA_3 120.0
CAD_3 CAB_3 HAB_3 120.0
CAA_3 CAB_3 HAB_3 120.0
CAC_3 CAA_3 CAB_3 120.0
CAC_3 CAA_3 HAA_3 120.0
CAB_3 CAA_3 HAA_3 120.0
CAA_3 CAC_3 CAF_3 120.0
CAG_1 CAA_1 H03R_1 109.5
CAG_1 CAA_1 H03S_1 109.5
H03R_1 CAA_1 H03S_1 109.5
CAG_1 CAA_1 H03T_1 109.5
H03R_1 CAA_1 H03T_1 109.5
H03S_1 CAA_1 H03T_1 109.5
CAC_1 CAB_1 CAD_1 119.1(6)
CAC_1 CAB_1 H03U_1 120.4
CAD_1 CAB_1 H03U_1 120.4
CAE_1 CAC_1 CAB_1 121.1(6)
CAE_1 CAC_1 H03V_1 119.5
CAB_1 CAC_1 H03V_1 119.5
CAB_1 CAD_1 CAF_1 120.7(6)
CAB_1 CAD_1 H03Q_1 119.7
CAF_1 CAD_1 H03Q_1 119.7
CAC_1 CAE_1 CAG_1 120.4(6)
CAC_1 CAE_1 H03O_1 119.8
CAG_1 CAE_1 H03O_1 119.8
CAD_1 CAF_1 CAG_1 120.3(6)
CAD_1 CAF_1 H03P_1 119.8
CAG_1 CAF_1 H03P_1 119.8
CAF_1 CAG_1 CAE_1 118.3(5)
CAF_1 CAG_1 CAA_1 121.8(6)
CAE_1 CAG_1 CAA_1 119.9(6)
CAF_2 CAG_2 CAE_2 117.4(12)
CAF_2 CAG_2 CAA_2 121.6(13)
CAE_2 CAG_2 CAA_2 121.1(13)
CAG_2 CAE_2 CAC_2 122.0(14)
CAG_2 CAE_2 HAEA_2 119.0
CAC_2 CAE_2 HAEA_2 119.0
CAB_2 CAC_2 CAE_2 119.9(14)
CAB_2 CAC_2 HACA_2 120.1
CAE_2 CAC_2 HACA_2 120.1
CAD_2 CAB_2 CAC_2 118.3(13)
CAD_2 CAB_2 HABA_2 120.8
CAC_2 CAB_2 HABA_2 120.8
CAB_2 CAD_2 CAF_2 121.6(14)
CAB_2 CAD_2 HADA_2 119.2
CAF_2 CAD_2 HADA_2 119.2
CAG_2 CAF_2 CAD_2 120.8(13)
CAG_2 CAF_2 HAFA_2 119.6
CAD_2 CAF_2 HAFA_2 119.6

loop_
_geom_bond_atom_site_label_1
_geom_bond_atom_site_label_2
_geom_bond_distance
Si2 O3 1.579(3)
Si2 O2 1.627(3)
Si2 N3 1.818(4)
Si2 H1 1.32(5)
Si1 O1 1.538(3)
Si1 O2 1.583(3)
Si1 N2 1.771(5)
Si1 N3B 1.79(2)
Si1 N1 1.804(6)
Si1 C1 2.245(9)
C16 C14 1.531(11)
C16 H02E 0.9800
C16 H02F 0.9800
C16 H02G 0.9800
C15 C14 1.528(10)
C15 H02H 0.9800
C15 H02I 0.9800
C15 H02J 0.9800
C14 N1 1.483(9)
C14 C17 1.522(10)
C17 H02U 0.9800
C17 H02V 0.9800
C17 H02W 0.9800
N1 C1 1.345(10)
C1 N2 1.330(8)
C1 C2_3 1.521(13)
N2 C10 1.485(7)
C10 C13 1.517(9)
C10 C11 1.532(9)
C10 C12 1.538(10)
C11 H03D 0.9800
C11 H03E 0.9800
C11 H03F 0.9800
C12 H03A 0.9800
C12 H03B 0.9800
C12 H03C 0.9800
C13 H03I 0.9800
C13 H03J 0.9800
C13 H03K 0.9800
N3B C8B 1.332(19)
N3B C9B 1.526(19)
C8B N4B 1.27(3)
C8B C25B 1.47(3)
C8B H8BA 1.0000
N4B C21B 1.57(3)
C24B C21B 1.56(4)
C24B H24A 0.9800
C24B H24B 0.9800
C24B H24C 0.9800
C23B C21B 1.56(3)
C23B H23A 0.9800
C23B H23B 0.9800
C23B H23C 0.9800
C22B C21B 1.52(4)
C22B H22A 0.9800
C22B H22B 0.9800
C22B H22C 0.9800
C18B C9B 1.53(3)
C18B H18A 0.9800
C18B H18B 0.9800
C18B H18C 0.9800
C20B C9B 1.51(3)
C20B H20A 0.9800
C20B H20B 0.9800
C20B H20C 0.9800
C19B C9B 1.53(4)
C19B H19A 0.9800
C19B H19B 0.9800
C19B H19C 0.9800
C25B C27B 1.3900
C25B C30B 1.3900
C27B C26B 1.3900
C27B H27A 0.9500
C26B C28B 1.3900
C26B H26A 0.9500
C28B C29B 1.3900
C28B H28A 0.9500
C29B C30B 1.3900
C29B H29A 0.9500
C30B H30A 0.9500
F6 C50 1.354(5)
F1 C56 1.355(6)
F5 C60 1.350(5)
F7 C51 1.342(6)
F10 C54 1.356(6)
F21 C48 1.361(6)
C21 N4 1.515(6)
C21 C22 1.518(8)
C21 C23 1.522(8)
C21 C24 1.528(8)
F4 C59 1.345(6)
F16 C36 1.362(6)
F3 C58 1.345(6)
F20 C32 1.358(6)
C20 C9 1.527(7)
C20 H02N 0.9800
C20 H02O 0.9800
C20 H02P 0.9800
F2 C57 1.348(5)
F15 C62 1.353(5)
F30 C42 1.355(6)
C30 C29 1.382(7)
C30 C25 1.384(7)
C30 H01C 0.9500
F11 C66 1.350(5)
F14 C63 1.344(6)
F13 C64 1.347(6)
F29 C41 1.346(6)
C29 C28 1.375(8)
C29 H02D 0.9500
F18 C34 1.338(6)
C18 C9 1.536(7)
C18 H02A 0.9800
C18 H02B 0.9800
C18 H02C 0.9800
F8 C52 1.338(6)
F28 C40 1.338(6)
C28 C27 1.423(8)
C28 H02T 0.9500
F9 C53 1.345(6)
O1 B1 1.495(6)
F17 C35 1.348(6)
F26 C38 1.347(6)
C26 C27 1.363(7)
C26 C25 1.423(7)
C26 H01B 0.9500
F12 C65 1.348(6)
C39 F27 1.342(7)
C39 C40 1.365(8)
C39 C38 1.387(8)
C38 C37 1.375(8)
C37 C42 1.393(7)
C37 B2 1.652(8)
C36 C31 1.381(7)
C36 C35 1.383(7)
C35 C34 1.361(8)
C34 C33 1.377(8)
C33 F19 1.338(6)
C33 C32 1.381(7)
C32 C31 1.384(7)
C31 B2 1.657(7)
F22 C47 1.351(8)
C22 H02K 0.9800
C22 H02L 0.9800
C22 H02M 0.9800
C19 C9 1.529(7)
C19 H02Q 0.9800
C19 H02R 0.9800
C19 H02S 0.9800
N4 C8 1.322(6)
N4 H4A 0.8800
C50 C51 1.379(7)
C50 C49 1.388(7)
C51 C52 1.382(7)
C52 C53 1.377(8)
C53 C54 1.382(7)
C54 C49 1.389(7)
C55 C56 1.392(6)
C55 C60 1.393(7)
C55 B1 1.654(7)
C56 C57 1.378(7)
C57 C58 1.377(8)
C58 C59 1.377(7)
C59 C60 1.385(7)
C61 C62 1.387(7)
C61 C66 1.391(7)
C61 B1 1.649(7)
C62 C63 1.378(7)
C63 C64 1.366(8)
C64 C65 1.372(8)
C65 C66 1.376(7)
C49 B1 1.653(7)
C48 C47 1.373(7)
C48 C43 1.382(8)
C47 C46 1.388(9)
C46 F23 1.348(7)
C46 C45 1.368(11)
C45 F24 1.338(7)
C45 C44 1.369(9)
C44 F25 1.340(8)
C44 C43 1.400(7)
C43 B2 1.668(7)
C42 C41 1.372(8)
C41 C40 1.369(8)
O3 B2 1.489(6)
C25 C8 1.485(6)
N3 C8 1.342(6)
N3 C9 1.538(5)
C23 H02X 0.9800
C23 H02Y 0.9800
C23 H02Z 0.9800
C27 H01A 0.9500
C24 H01D 0.9800
C24 H01E 0.9800
C24 H01F 0.9800
C2_3 C6_3 1.264(15)
C2_3 C3_3 1.455(15)
C6_3 C5_3 1.410(14)
C6_3 H03G_3 0.9500
C5_3 C_3 1.386(17)
C5_3 H03H_3 0.9500
C3_3 C4_3 1.377(14)
C3_3 H03L_3 0.9500
C4_3 C_3 1.383(16)
C4_3 H03M_3 0.9500
C_3 H03N_3 0.9500
CAF_3 CAE_3 1.3900
CAF_3 CAC_3 1.3900
CAF_3 HAF_3 0.9500
CAE_3 CAD_3 1.3900
CAE_3 HAE_3 0.9500
CAD_3 CAB_3 1.3900
CAD_3 HAD_3 0.9500
CAB_3 CAA_3 1.3900
CAB_3 HAB_3 0.9500
CAA_3 CAC_3 1.3900
CAA_3 HAA_3 0.9500
CAA_1 CAG_1 1.508(8)
CAA_1 H03R_1 0.9800
CAA_1 H03S_1 0.9800
CAA_1 H03T_1 0.9800
CAB_1 CAC_1 1.371(9)
CAB_1 CAD_1 1.376(9)
CAB_1 H03U_1 0.9500
CAC_1 CAE_1 1.368(8)
CAC_1 H03V_1 0.9500
CAD_1 CAF_1 1.379(8)
CAD_1 H03Q_1 0.9500
CAE_1 CAG_1 1.395(8)
CAE_1 H03O_1 0.9500
CAF_1 CAG_1 1.389(8)
CAF_1 H03P_1 0.9500
CAA_2 CAG_2 1.515(14)
CAA_2 HAAA_2 0.9800
CAA_2 HAAB_2 0.9800
CAA_2 HAAC_2 0.9800
CAG_2 CAF_2 1.379(15)
CAG_2 CAE_2 1.381(15)
CAE_2 CAC_2 1.398(16)
CAE_2 HAEA_2 0.9500
CAC_2 CAB_2 1.379(16)
CAC_2 HACA_2 0.9500
CAB_2 CAD_2 1.372(16)
CAB_2 HABA_2 0.9500
CAD_2 CAF_2 1.392(15)
CAD_2 HADA_2 0.9500
CAF_2 HAFA_2 0.9500

loop_
_geom_torsion_atom_site_label_1
_geom_torsion_atom_site_label_2
_geom_torsion_atom_site_label_3
_geom_torsion_atom_site_label_4
_geom_torsion
C17 C14 N1 C1 -163.6(7)
C15 C14 N1 C1 -45.9(10)
C16 C14 N1 C1 77.2(9)
C17 C14 N1 Si1 31.4(9)
C15 C14 N1 Si1 149.1(6)
C16 C14 N1 Si1 -87.8(8)
O1 Si1 N1 C1 -115.1(4)
O2 Si1 N1 C1 111.5(4)
N2 Si1 N1 C1 1.9(4)
N3B Si1 N1 C1 -5(2)
O1 Si1 N1 C14 53.7(7)
O2 Si1 N1 C14 -79.6(7)
N2 Si1 N1 C14 170.8(7)
N3B Si1 N1 C14 164(3)
C1 Si1 N1 C14 168.8(9)
C14 N1 C1 N2 -172.5(6)
Si1 N1 C1 N2 -2.6(5)
C14 N1 C1 C2_3 -2.0(14)
Si1 N1 C1 C2_3 167.9(10)
C14 N1 C1 Si1 -169.9(8)
O1 Si1 C1 N2 -97.7(4)
O2 Si1 C1 N2 89.8(4)
N1 Si1 C1 N2 176.9(6)
O1 Si1 C1 N1 85.4(4)
O2 Si1 C1 N1 -87.1(4)
N2 Si1 C1 N1 -176.9(6)
N3B Si1 C1 N1 8(4)
N1 C1 N2 C10 -169.3(6)
C2_3 C1 N2 C10 20.5(13)
Si1 C1 N2 C10 -171.9(7)
N1 C1 N2 Si1 2.6(5)
C2_3 C1 N2 Si1 -167.6(10)
O1 Si1 N2 C1 106.3(4)
O2 Si1 N2 C1 -109.4(4)
N3B Si1 N2 C1 1.5(12)
N1 Si1 N2 C1 -2.0(4)
O1 Si1 N2 C10 -82.5(6)
O2 Si1 N2 C10 61.8(6)
N3B Si1 N2 C10 172.7(13)
N1 Si1 N2 C10 169.3(6)
C1 Si1 N2 C10 171.2(8)
C1 N2 C10 C13 -162.6(6)
Si1 N2 C10 C13 29.2(7)
C1 N2 C10 C11 78.7(8)
Si1 N2 C10 C11 -89.5(7)
C1 N2 C10 C12 -44.3(9)
Si1 N2 C10 C12 147.5(6)
O1 Si1 N3B C8B -98(3)
O2 Si1 N3B C8B 106(3)
N2 Si1 N3B C8B 9(2)
N1 Si1 N3B C8B -180(5)
C1 Si1 N3B C8B 13(2)
O1 Si1 N3B C9B 70(2)
O2 Si1 N3B C9B -86(2)
N2 Si1 N3B C9B 177(3)
N1 Si1 N3B C9B -11.6(18)
C1 Si1 N3B C9B -179(5)
C9B N3B C8B N4B 61(7)
Si1 N3B C8B N4B -132(5)
C9B N3B C8B C25B 164(3)
Si1 N3B C8B C25B -29(4)
N3B C8B N4B C21B -120(6)
C25B C8B N4B C21B 125(5)
C8B N4B C21B C22B -171(6)
C8B N4B C21B C24B 77(7)
C8B N4B C21B C23B -69(6)
C8B N3B C9B C20B -161(3)
Si1 N3B C9B C20B 30(3)
C8B N3B C9B C19B 76(5)
Si1 N3B C9B C19B -93(4)
C8B N3B C9B C18B -46(4)
Si1 N3B C9B C18B 145(3)
N4B C8B C25B C27B -96(3)
N3B C8B C25B C27B 119(3)
N4B C8B C25B C30B 81(3)
N3B C8B C25B C30B -64(4)
C30B C25B C27B C26B 0.0
C8B C25B C27B C26B 177(3)
C25B C27B C26B C28B 0.0
C27B C26B C28B C29B 0.0
C26B C28B C29B C30B 0.0
C28B C29B C30B C25B 0.0
C27B C25B C30B C29B 0.0
C8B C25B C30B C29B -177(3)
O1 Si1 O2 Si2 -173.5(8)
N2 Si1 O2 Si2 40.0(9)
N3B Si1 O2 Si2 -17.2(14)
N1 Si1 O2 Si2 -40.7(9)
C1 Si1 O2 Si2 -0.4(9)
O3 Si2 O2 Si1 73.7(9)
N3 Si2 O2 Si1 -168.7(8)
C25 C30 C29 C28 -2.3(8)
C30 C29 C28 C27 0.8(9)
O2 Si1 O1 B1 -122.1(11)
N2 Si1 O1 B1 21.8(12)
N3B Si1 O1 B1 81.3(15)
N1 Si1 O1 B1 105.9(11)
C1 Si1 O1 B1 65.1(12)
F27 C39 C38 F26 -1.2(9)
C40 C39 C38 F26 178.7(6)
F27 C39 C38 C37 179.0(6)
C40 C39 C38 C37 -1.1(10)
F26 C38 C37 C42 -178.1(5)
C39 C38 C37 C42 1.7(8)
F26 C38 C37 B2 -0.1(9)
C39 C38 C37 B2 179.7(6)
F16 C36 C35 F17 -3.6(7)
C31 C36 C35 F17 178.7(5)
F16 C36 C35 C34 176.6(5)
C31 C36 C35 C34 -1.1(9)
F17 C35 C34 F18 -0.1(8)
C36 C35 C34 F18 179.7(5)
F17 C35 C34 C33 178.4(5)
C36 C35 C34 C33 -1.8(8)
F18 C34 C33 F19 0.9(8)
C35 C34 C33 F19 -177.6(5)
F18 C34 C33 C32 -179.8(5)
C35 C34 C33 C32 1.7(8)
F19 C33 C32 F20 3.4(8)
C34 C33 C32 F20 -175.9(5)
F19 C33 C32 C31 -179.4(5)
C34 C33 C32 C31 1.2(9)
F16 C36 C31 C32 -173.9(5)
C35 C36 C31 C32 3.7(8)
F16 C36 C31 B2 5.9(8)
C35 C36 C31 B2 -176.5(5)
F20 C32 C31 C36 173.2(5)
C33 C32 C31 C36 -3.8(8)
F20 C32 C31 B2 -6.5(8)
C33 C32 C31 B2 176.4(5)
C22 C21 N4 C8 -37.0(7)
C23 C21 N4 C8 89.2(6)
C24 C21 N4 C8 -154.2(5)
F6 C50 C51 F7 -0.7(7)
C49 C50 C51 F7 -179.5(5)
F6 C50 C51 C52 179.0(5)
C49 C50 C51 C52 0.2(8)
F7 C51 C52 F8 1.4(8)
C50 C51 C52 F8 -178.3(5)
F7 C51 C52 C53 -179.6(5)
C50 C51 C52 C53 0.7(8)
F8 C52 C53 F9 -1.1(9)
C51 C52 C53 F9 179.8(5)
F8 C52 C53 C54 177.9(5)
C51 C52 C53 C54 -1.2(9)
F9 C53 C54 F10 -0.2(8)
C52 C53 C54 F10 -179.1(5)
F9 C53 C54 C49 179.7(5)
C52 C53 C54 C49 0.7(9)
C60 C55 C56 F1 -177.2(4)
B1 C55 C56 F1 2.3(6)
C60 C55 C56 C57 3.1(7)
B1 C55 C56 C57 -177.4(4)
F1 C56 C57 F2 -0.3(7)
C55 C56 C57 F2 179.4(4)
F1 C56 C57 C58 -180.0(4)
C55 C56 C57 C58 -0.2(7)
F2 C57 C58 F3 -1.6(7)
C56 C57 C58 F3 178.1(4)
F2 C57 C58 C59 178.2(4)
C56 C57 C58 C59 -2.2(7)
F3 C58 C59 F4 2.0(7)
C57 C58 C59 F4 -177.8(4)
F3 C58 C59 C60 -178.7(4)
C57 C58 C59 C60 1.6(7)
F4 C59 C60 F5 1.5(6)
C58 C59 C60 F5 -177.9(4)
F4 C59 C60 C55 -179.1(4)
C58 C59 C60 C55 1.6(7)
C56 C55 C60 F5 175.7(4)
B1 C55 C60 F5 -3.8(7)
C56 C55 C60 C59 -3.8(7)
B1 C55 C60 C59 176.8(4)
C66 C61 C62 F15 174.5(4)
B1 C61 C62 F15 -6.4(7)
C66 C61 C62 C63 -3.9(7)
B1 C61 C62 C63 175.1(4)
F15 C62 C63 F14 4.5(6)
C61 C62 C63 F14 -177.0(4)
F15 C62 C63 C64 -175.5(4)
C61 C62 C63 C64 3.0(7)
F14 C63 C64 F13 -1.3(7)
C62 C63 C64 F13 178.7(4)
F14 C63 C64 C65 179.2(4)
C62 C63 C64 C65 -0.9(7)
F13 C64 C65 F12 0.7(8)
C63 C64 C65 F12 -179.7(5)
F13 C64 C65 C66 -179.6(5)
C63 C64 C65 C66 0.0(8)
F12 C65 C66 F11 -3.1(7)
C64 C65 C66 F11 177.1(4)
F12 C65 C66 C61 178.5(5)
C64 C65 C66 C61 -1.2(8)
C62 C61 C66 F11 -175.3(4)
B1 C61 C66 F11 5.7(7)
C62 C61 C66 C65 3.0(7)
B1 C61 C66 C65 -176.1(4)
F6 C50 C49 C54 -179.4(4)
C51 C50 C49 C54 -0.7(7)
F6 C50 C49 B1 2.7(6)
C51 C50 C49 B1 -178.6(5)
F10 C54 C49 C50 -179.9(4)
C53 C54 C49 C50 0.2(7)
F10 C54 C49 B1 -2.2(7)
C53 C54 C49 B1 178.0(5)
F21 C48 C47 F22 -1.5(7)
C43 C48 C47 F22 179.3(5)
F21 C48 C47 C46 177.8(5)
C43 C48 C47 C46 -1.4(8)
F22 C47 C46 F23 -0.1(8)
C48 C47 C46 F23 -179.4(5)
F22 C47 C46 C45 178.7(5)
C48 C47 C46 C45 -0.6(8)
F23 C46 C45 F24 0.3(9)
C47 C46 C45 F24 -178.5(5)
F23 C46 C45 C44 179.8(5)
C47 C46 C45 C44 1.1(9)
F24 C45 C44 F25 2.4(8)
C46 C45 C44 F25 -177.1(5)
F24 C45 C44 C43 180.0(5)
C46 C45 C44 C43 0.5(9)
F21 C48 C43 C44 -176.5(4)
C47 C48 C43 C44 2.7(7)
F21 C48 C43 B2 2.8(6)
C47 C48 C43 B2 -178.0(5)
F25 C44 C43 C48 175.2(5)
C45 C44 C43 C48 -2.2(7)
F25 C44 C43 B2 -4.0(8)
C45 C44 C43 B2 178.5(5)
C38 C37 C42 F30 -179.1(5)
B2 C37 C42 F30 2.8(7)
C38 C37 C42 C41 -2.2(8)
B2 C37 C42 C41 179.7(5)
F30 C42 C41 F29 1.2(7)
C37 C42 C41 F29 -175.8(5)
F30 C42 C41 C40 179.0(5)
C37 C42 C41 C40 2.0(8)
F27 C39 C40 F28 -1.2(9)
C38 C39 C40 F28 178.9(6)
F27 C39 C40 C41 -179.5(6)
C38 C39 C40 C41 0.6(9)
F29 C41 C40 F28 -1.5(8)
C42 C41 C40 F28 -179.3(5)
F29 C41 C40 C39 176.8(5)
C42 C41 C40 C39 -1.1(8)
O2 Si2 O3 B2 -132.4(5)
N3 Si2 O3 B2 111.2(5)
C29 C30 C25 C26 1.5(8)
C29 C30 C25 C8 -177.2(5)
C27 C26 C25 C30 0.8(8)
C27 C26 C25 C8 179.5(5)
O3 Si2 N3 C8 -122.0(3)
O2 Si2 N3 C8 117.6(3)
O3 Si2 N3 C9 47.3(4)
O2 Si2 N3 C9 -73.0(3)
C25 C26 C27 C28 -2.3(8)
C29 C28 C27 C26 1.5(8)
C21 N4 C8 N3 157.7(5)
C21 N4 C8 C25 -20.6(7)
C9 N3 C8 N4 -17.7(7)
Si2 N3 C8 N4 151.6(4)
C9 N3 C8 C25 160.6(4)
Si2 N3 C8 C25 -30.1(5)
C30 C25 C8 N4 114.0(5)
C26 C25 C8 N4 -64.6(6)
C30 C25 C8 N3 -64.3(6)
C26 C25 C8 N3 117.0(5)
C8 N3 C9 C20 76.5(5)
Si2 N3 C9 C20 -92.7(4)
C8 N3 C9 C19 -163.9(4)
Si2 N3 C9 C19 26.9(5)
C8 N3 C9 C18 -48.8(6)
Si2 N3 C9 C18 142.0(3)
Si2 O3 B2 C37 157.6(4)
Si2 O3 B2 C31 35.8(8)
Si2 O3 B2 C43 -81.7(6)
C38 C37 B2 O3 -113.5(5)
C42 C37 B2 O3 64.3(6)
C38 C37 B2 C31 8.6(7)
C42 C37 B2 C31 -173.5(4)
C38 C37 B2 C43 128.7(5)
C42 C37 B2 C43 -53.4(6)
C36 C31 B2 O3 23.7(7)
C32 C31 B2 O3 -156.6(5)
C36 C31 B2 C37 -94.9(6)
C32 C31 B2 C37 84.8(6)
C36 C31 B2 C43 141.8(5)
C32 C31 B2 C43 -38.5(6)
C48 C43 B2 O3 48.8(5)
C44 C43 B2 O3 -132.0(5)
C48 C43 B2 C37 165.3(4)
C44 C43 B2 C37 -15.5(7)
C48 C43 B2 C31 -71.9(5)
C44 C43 B2 C31 107.3(5)
Si1 O1 B1 C61 156.0(9)
Si1 O1 B1 C49 -81.9(12)
Si1 O1 B1 C55 40.2(13)
C62 C61 B1 O1 -151.6(4)
C66 C61 B1 O1 27.4(6)
C62 C61 B1 C49 89.2(5)
C66 C61 B1 C49 -91.8(5)
C62 C61 B1 C55 -36.5(6)
C66 C61 B1 C55 142.5(4)
C50 C49 B1 O1 57.5(5)
C54 C49 B1 O1 -120.1(5)
C50 C49 B1 C61 178.0(4)
C54 C49 B1 C61 0.3(7)
C50 C49 B1 C55 -59.9(5)
C54 C49 B1 C55 122.4(5)
C56 C55 B1 O1 52.0(5)
C60 C55 B1 O1 -128.5(5)
C56 C55 B1 C61 -65.2(5)
C60 C55 B1 C61 114.3(5)
C56 C55 B1 C49 170.1(4)
C60 C55 B1 C49 -10.5(6)
N2 C1 C2_3 C6_3 78.1(15)
N2 C1 C2_3 C3_3 -100.0(16)
N1 C1 C2_3 C3_3 91.7(15)
C3_3 C2_3 C6_3 C5_3 0.0(18)
C1 C2_3 C6_3 C5_3 -178.0(17)
C2_3 C6_3 C5_3 C_3 1.8(19)
C6_3 C2_3 C3_3 C4_3 -1.5(19)
C1 C2_3 C3_3 C4_3 176.6(12)
C2_3 C3_3 C4_3 C_3 1(2)
C3_3 C4_3 C_3 C5_3 0(2)
C6_3 C5_3 C_3 C4_3 -2(2)
CAC_3 CAF_3 CAE_3 CAD_3 0.0
CAF_3 CAE_3 CAD_3 CAB_3 0.0
CAE_3 CAD_3 CAB_3 CAA_3 0.0
CAD_3 CAB_3 CAA_3 CAC_3 0.0
CAB_3 CAA_3 CAC_3 CAF_3 0.0
CAE_3 CAF_3 CAC_3 CAA_3 0.0
CAD_1 CAB_1 CAC_1 CAE_1 -0.1(4)
CAC_1 CAB_1 CAD_1 CAF_1 0.2(4)
CAB_1 CAC_1 CAE_1 CAG_1 -0.2(4)
CAB_1 CAD_1 CAF_1 CAG_1 0.0(4)
CAD_1 CAF_1 CAG_1 CAE_1 -0.3(3)
CAD_1 CAF_1 CAG_1 CAA_1 179.0(4)
CAC_1 CAE_1 CAG_1 CAF_1 0.4(3)
CAC_1 CAE_1 CAG_1 CAA_1 -178.9(4)
CAF_2 CAG_2 CAE_2 CAC_2 -0.2(4)
CAA_2 CAG_2 CAE_2 CAC_2 180.0(6)
CAG_2 CAE_2 CAC_2 CAB_2 0.0(4)
CAE_2 CAC_2 CAB_2 CAD_2 0.1(4)
CAC_2 CAB_2 CAD_2 CAF_2 -0.1(4)
CAE_2 CAG_2 CAF_2 CAD_2 0.2(4)
CAA_2 CAG_2 CAF_2 CAD_2 -180.0(6)
CAB_2 CAD_2 CAF_2 CAG_2 -0.1(4)
